data_7119602
loop_
_publ_author_name
'Cao, Bo'
'Simaan, Marwan'
'Marek, Ilan'
'Wei, Yin'
'Shi, Min'

_publ_section_title
;
 Palladium-catalyzed oxidative cyclization of aniline-tethered
 alkylidenecyclopropanes with O2: a facile protocol to selectively
 synthesize 2- and 3-vinylindoles.
;
_journal_issue 1
_journal_name_full 'Chemical communications (Cambridge, England)'
_journal_page_first 216
_journal_page_last 219
_journal_paper_doi 10.1039/c6cc08731k
_journal_volume 53
_journal_year 2016
_chemical_formula_moiety 'C23 H18 Br N O2 S'
_chemical_formula_sum 'C23 H18 Br N O2 S'
_chemical_formula_weight 452.35
_space_group_crystal_system triclinic
_space_group_IT_number 2
_space_group_name_Hall '-P 1'
_space_group_name_H-M_alt 'P -1'
_symmetry_space_group_name_Hall '-P 1'
_symmetry_space_group_name_H-M 'P -1'
_atom_sites_solution_hydrogens geom
_atom_sites_solution_primary direct
_audit_creation_date 2016-07-04
_audit_creation_method
;
Olex2 1.2
(compiled 2016.02.19 svn.r3266 for OlexSys, GUI svn.r5155)
;
_audit_update_record
;
2016-07-07 deposited with the CCDC.
2016-11-25 downloaded from the CCDC.
;
_cell_angle_alpha 99.900(2)
_cell_angle_beta 92.142(2)
_cell_angle_gamma 100.863(2)
_cell_formula_units_Z 2
_cell_length_a 9.1381(12)
_cell_length_b 10.1764(13)
_cell_length_c 10.7753(14)
_cell_measurement_reflns_used 3987
_cell_measurement_temperature 130
_cell_measurement_theta_max 30.43
_cell_measurement_theta_min 2.28
_cell_volume 966.9(2)
_computing_cell_refinement 'SAINT v7.68A (Bruker, 2009)'
_computing_data_reduction 'SAINT v7.68A (Bruker, 2009)'
_computing_molecular_graphics 'Olex2 (Dolomanov et al., 2009)'
_computing_publication_material 'Olex2 (Dolomanov et al., 2009)'
_computing_structure_refinement 'ShelXL (Sheldrick, 2015)'
_computing_structure_solution 'ShelXT (Sheldrick, 2015)'
_diffrn_ambient_temperature 130
_diffrn_measured_fraction_theta_full 0.998
_diffrn_measured_fraction_theta_max 0.984
_diffrn_measurement_device_type 'Bruker APEX-II CCD'
_diffrn_measurement_method '\f and \w scans'
_diffrn_radiation_monochromator graphite
_diffrn_radiation_type MoK\a
_diffrn_radiation_wavelength 0.71073
_diffrn_reflns_av_R_equivalents 0.0331
_diffrn_reflns_av_unetI/netI 0.0581
_diffrn_reflns_Laue_measured_fraction_full 0.998
_diffrn_reflns_Laue_measured_fraction_max 0.984
_diffrn_reflns_limit_h_max 13
_diffrn_reflns_limit_h_min -13
_diffrn_reflns_limit_k_max 14
_diffrn_reflns_limit_k_min -14
_diffrn_reflns_limit_l_max 15
_diffrn_reflns_limit_l_min -15
_diffrn_reflns_number 9817
_diffrn_reflns_point_group_measured_fraction_full 0.998
_diffrn_reflns_point_group_measured_fraction_max 0.984
_diffrn_reflns_theta_full 26.000
_diffrn_reflns_theta_max 30.631
_diffrn_reflns_theta_min 1.924
_diffrn_standards_number 0
_exptl_absorpt_coefficient_mu 2.253
_exptl_absorpt_correction_T_max 0.7461
_exptl_absorpt_correction_T_min 0.4492
_exptl_absorpt_correction_type multi-scan
_exptl_absorpt_process_details
;
SADABS-2008/1 (Bruker,2008) was used for absorption correction.
wR2(int) was 0.0999 before and 0.0439 after correction.
The Ratio of minimum to maximum transmission is 0.6021.
The \l/2 correction factor is 0.0015.
;
_exptl_crystal_colour colourless
_exptl_crystal_density_diffrn 1.554
_exptl_crystal_description block
_exptl_crystal_F_000 460
_exptl_crystal_size_max 0.35
_exptl_crystal_size_mid 0.3
_exptl_crystal_size_min 0.25
_refine_diff_density_max 0.559
_refine_diff_density_min -1.357
_refine_diff_density_rms 0.102
_refine_ls_extinction_method none
_refine_ls_goodness_of_fit_ref 1.022
_refine_ls_hydrogen_treatment constr
_refine_ls_matrix_type full
_refine_ls_number_parameters 254
_refine_ls_number_reflns 5886
_refine_ls_number_restraints 0
_refine_ls_restrained_S_all 1.022
_refine_ls_R_factor_all 0.0547
_refine_ls_R_factor_gt 0.0403
_refine_ls_shift/su_max 0.002
_refine_ls_shift/su_mean 0.000
_refine_ls_structure_factor_coef Fsqd
_refine_ls_weighting_details 'w=1/[\s^2^(Fo^2^)+(0.0542P)^2^+0.2833P] where P=(Fo^2^+2Fc^2^)/3'
_refine_ls_weighting_scheme calc
_refine_ls_wR_factor_gt 0.1024
_refine_ls_wR_factor_ref 0.1097
_reflns_Friedel_coverage 0.000
_reflns_number_gt 4715
_reflns_number_total 5886
_reflns_threshold_expression 'I > 2\s(I)'
_cod_data_source_file c6cc08731k2.cif
_cod_data_source_block mo_dm16418_0m
_cod_database_code 7119602
_shelx_space_group_comment
;
The symmetry employed for this shelxl refinement is uniquely defined
by the following loop, which should always be used as a source of
symmetry information in preference to the above space-group names.
They are only intended as comments.
;
_shelx_estimated_absorpt_t_max 0.603
_shelx_estimated_absorpt_t_min 0.506
_olex2_refinement_description
;
1. Fixed Uiso
 At 1.2 times of:
  All C(H) groups, All C(H,H) groups
 At 1.5 times of:
  All C(H,H,H) groups
2.a Aromatic/amide H refined with riding coordinates:
 C2(H2), C3(H3), C4(H4), C5(H5), C9(H9), C12(H12), C13(H13), C15(H15),
 C16(H16), C18(H18), C19(H19), C21(H21), C22(H22)
2.b X=CH2 refined with riding coordinates:
 C10(H10A,H10B)
2.c Idealised Me refined as rotating group:
 C23(H23A,H23B,H23C)
;
_shelx_shelxl_version_number 2014/7
_olex2_submission_special_instructions 'No special instructions were received'

loop_
_space_group_symop_operation_xyz
'x, y, z'
'-x, -y, -z'

loop_
_atom_site_label
_atom_site_type_symbol
_atom_site_fract_x
_atom_site_fract_y
_atom_site_fract_z
_atom_site_U_iso_or_equiv
_atom_site_adp_type
_atom_site_occupancy
_atom_site_site_symmetry_order
_atom_site_calc_flag
_atom_site_refinement_flags_posn
Br1 Br 0.03995(3) 0.68490(2) 1.14309(2) 0.03232(9) Uani 1 1 d .
S1 S 0.95653(5) 0.80155(5) 0.70012(4) 0.01601(10) Uani 1 1 d .
O1 O 1.04803(15) 0.71426(15) 0.63904(14) 0.0212(3) Uani 1 1 d .
O2 O 1.01969(15) 0.90942(15) 0.80219(14) 0.0210(3) Uani 1 1 d .
N1 N 0.82031(17) 0.69979(16) 0.75918(16) 0.0155(3) Uani 1 1 d .
C1 C 0.7386(2) 0.57931(18) 0.68131(18) 0.0147(3) Uani 1 1 d .
C2 C 0.7851(2) 0.4888(2) 0.58491(19) 0.0181(4) Uani 1 1 d .
H2 H 0.8845 0.5041 0.5598 0.022 Uiso 1 1 calc R
C3 C 0.6799(2) 0.3760(2) 0.5276(2) 0.0198(4) Uani 1 1 d .
H3 H 0.7081 0.3128 0.4617 0.024 Uiso 1 1 calc R
C4 C 0.5331(2) 0.35244(19) 0.5640(2) 0.0190(4) Uani 1 1 d .
H4 H 0.4631 0.2750 0.5217 0.023 Uiso 1 1 calc R
C5 C 0.4890(2) 0.44133(19) 0.66163(19) 0.0165(3) Uani 1 1 d .
H5 H 0.3903 0.4241 0.6880 0.020 Uiso 1 1 calc R
C6 C 0.5927(2) 0.55676(18) 0.72032(17) 0.0142(3) Uani 1 1 d .
C7 C 0.5847(2) 0.66494(18) 0.82568(18) 0.0149(3) Uani 1 1 d .
C8 C 0.7203(2) 0.75205(19) 0.84536(18) 0.0153(3) Uani 1 1 d .
C9 C 0.7690(2) 0.87675(19) 0.93990(19) 0.0190(4) Uani 1 1 d .
H9 H 0.8622 0.8896 0.9869 0.023 Uiso 1 1 calc R
C10 C 0.6877(3) 0.9721(2) 0.9621(2) 0.0250(4) Uani 1 1 d .
H10A H 0.5941 0.9611 0.9161 0.030 Uiso 1 1 calc R
H10B H 0.7229 1.0514 1.0241 0.030 Uiso 1 1 calc R
C11 C 0.4545(2) 0.66961(18) 0.90268(18) 0.0151(3) Uani 1 1 d .
C12 C 0.4702(2) 0.6863(2) 1.03497(19) 0.0184(4) Uani 1 1 d .
H12 H 0.5663 0.6951 1.0760 0.022 Uiso 1 1 calc R
C13 C 0.3475(2) 0.6902(2) 1.1068(2) 0.0207(4) Uani 1 1 d .
H13 H 0.3593 0.7029 1.1963 0.025 Uiso 1 1 calc R
C14 C 0.2075(2) 0.67529(19) 1.0458(2) 0.0194(4) Uani 1 1 d .
C15 C 0.1872(2) 0.6553(2) 0.9151(2) 0.0194(4) Uani 1 1 d .
H15 H 0.0902 0.6434 0.8747 0.023 Uiso 1 1 calc R
C16 C 0.3114(2) 0.65302(19) 0.84393(18) 0.0170(3) Uani 1 1 d .
H16 H 0.2987 0.6400 0.7545 0.020 Uiso 1 1 calc R
C17 C 0.8655(2) 0.86698(19) 0.58466(18) 0.0163(3) Uani 1 1 d .
C18 C 0.8731(2) 0.8159(2) 0.45709(19) 0.0191(4) Uani 1 1 d .
H18 H 0.9284 0.7468 0.4316 0.023 Uiso 1 1 calc R
C19 C 0.7985(2) 0.8675(2) 0.36770(19) 0.0199(4) Uani 1 1 d .
H19 H 0.8039 0.8339 0.2805 0.024 Uiso 1 1 calc R
C20 C 0.7155(2) 0.9682(2) 0.40376(19) 0.0181(4) Uani 1 1 d .
C21 C 0.7121(2) 1.0190(2) 0.53275(19) 0.0191(4) Uani 1 1 d .
H21 H 0.6574 1.0884 0.5585 0.023 Uiso 1 1 calc R
C22 C 0.7873(2) 0.9700(2) 0.62406(19) 0.0184(4) Uani 1 1 d .
H22 H 0.7854 1.0059 0.7113 0.022 Uiso 1 1 calc R
C23 C 0.6320(2) 1.0202(2) 0.3055(2) 0.0224(4) Uani 1 1 d .
H23A H 0.7034 1.0711 0.2569 0.034 Uiso 1 1 calc GR
H23B H 0.5691 1.0801 0.3471 0.034 Uiso 1 1 calc GR
H23C H 0.5690 0.9431 0.2485 0.034 Uiso 1 1 calc GR

loop_
_atom_site_aniso_label
_atom_site_aniso_U_11
_atom_site_aniso_U_22
_atom_site_aniso_U_33
_atom_site_aniso_U_23
_atom_site_aniso_U_13
_atom_site_aniso_U_12
Br1 0.02691(13) 0.03566(14) 0.03485(14) 0.00397(10) 0.01628(10) 0.00690(9)
S1 0.01105(19) 0.0171(2) 0.0185(2) 0.00163(17) 0.00071(16) 0.00099(16)
O1 0.0133(6) 0.0253(7) 0.0250(7) 0.0026(6) 0.0036(5) 0.0058(5)
O2 0.0148(6) 0.0221(7) 0.0213(7) -0.0009(6) -0.0029(5) -0.0030(5)
N1 0.0130(7) 0.0135(7) 0.0183(8) 0.0003(6) 0.0013(6) 0.0007(6)
C1 0.0142(8) 0.0127(8) 0.0167(8) 0.0019(6) 0.0013(6) 0.0020(6)
C2 0.0173(8) 0.0171(8) 0.0201(9) 0.0021(7) 0.0040(7) 0.0051(7)
C3 0.0246(10) 0.0158(9) 0.0191(9) 0.0005(7) 0.0045(7) 0.0061(7)
C4 0.0216(9) 0.0135(8) 0.0203(9) 0.0014(7) -0.0004(7) 0.0012(7)
C5 0.0154(8) 0.0145(8) 0.0186(9) 0.0022(7) 0.0005(7) 0.0013(6)
C6 0.0153(8) 0.0128(8) 0.0145(8) 0.0018(6) 0.0017(6) 0.0034(6)
C7 0.0159(8) 0.0147(8) 0.0144(8) 0.0016(6) 0.0020(6) 0.0042(6)
C8 0.0159(8) 0.0144(8) 0.0156(8) 0.0018(7) 0.0009(6) 0.0035(6)
C9 0.0202(9) 0.0169(9) 0.0157(9) -0.0014(7) 0.0016(7) -0.0026(7)
C10 0.0323(11) 0.0176(9) 0.0222(10) -0.0007(8) 0.0055(8) 0.0010(8)
C11 0.0165(8) 0.0120(8) 0.0169(9) 0.0017(6) 0.0031(7) 0.0032(6)
C12 0.0175(9) 0.0196(9) 0.0174(9) 0.0024(7) 0.0004(7) 0.0028(7)
C13 0.0240(10) 0.0202(9) 0.0180(9) 0.0038(7) 0.0042(7) 0.0036(7)
C14 0.0197(9) 0.0146(8) 0.0245(10) 0.0043(7) 0.0072(8) 0.0030(7)
C15 0.0161(8) 0.0171(9) 0.0243(10) 0.0024(7) 0.0025(7) 0.0027(7)
C16 0.0170(8) 0.0173(8) 0.0163(9) 0.0021(7) 0.0015(7) 0.0032(7)
C17 0.0136(8) 0.0152(8) 0.0185(9) 0.0018(7) 0.0016(7) -0.0002(6)
C18 0.0174(9) 0.0197(9) 0.0200(9) 0.0013(7) 0.0053(7) 0.0043(7)
C19 0.0200(9) 0.0211(9) 0.0169(9) 0.0013(7) 0.0040(7) 0.0010(7)
C20 0.0143(8) 0.0183(9) 0.0198(9) 0.0045(7) 0.0023(7) -0.0023(7)
C21 0.0196(9) 0.0161(8) 0.0215(9) 0.0026(7) 0.0038(7) 0.0037(7)
C22 0.0206(9) 0.0166(8) 0.0164(9) 0.0005(7) 0.0025(7) 0.0018(7)
C23 0.0194(9) 0.0265(10) 0.0216(10) 0.0074(8) -0.0006(7) 0.0028(8)

loop_
_atom_type_symbol
_atom_type_description
_atom_type_scat_dispersion_real
_atom_type_scat_dispersion_imag
_atom_type_scat_source
C C 0.0033 0.0016 'International Tables Vol C Tables 4.2.6.8 and 6.1.1.4'
H H 0.0000 0.0000 'International Tables Vol C Tables 4.2.6.8 and 6.1.1.4'
Br Br -0.2901 2.4595 'International Tables Vol C Tables 4.2.6.8 and 6.1.1.4'
N N 0.0061 0.0033 'International Tables Vol C Tables 4.2.6.8 and 6.1.1.4'
O O 0.0106 0.0060 'International Tables Vol C Tables 4.2.6.8 and 6.1.1.4'
S S 0.1246 0.1234 'International Tables Vol C Tables 4.2.6.8 and 6.1.1.4'

loop_
_geom_angle_atom_site_label_1
_geom_angle_atom_site_label_2
_geom_angle_atom_site_label_3
_geom_angle
O1 S1 O2 119.96(9)
O1 S1 N1 105.83(9)
O1 S1 C17 108.76(9)
O2 S1 N1 106.22(9)
O2 S1 C17 109.68(9)
N1 S1 C17 105.36(9)
C1 N1 S1 120.03(13)
C1 N1 C8 107.57(14)
C8 N1 S1 122.51(13)
C2 C1 N1 130.20(17)
C2 C1 C6 121.92(17)
C6 C1 N1 107.82(15)
C1 C2 H2 121.4
C3 C2 C1 117.16(18)
C3 C2 H2 121.4
C2 C3 H3 119.1
C2 C3 C4 121.82(18)
C4 C3 H3 119.1
C3 C4 H4 119.7
C5 C4 C3 120.54(18)
C5 C4 H4 119.7
C4 C5 H5 120.6
C4 C5 C6 118.76(17)
C6 C5 H5 120.6
C1 C6 C7 107.67(16)
C5 C6 C1 119.77(17)
C5 C6 C7 132.49(17)
C6 C7 C11 124.43(16)
C8 C7 C6 108.04(16)
C8 C7 C11 127.33(17)
N1 C8 C9 121.91(16)
C7 C8 N1 108.82(16)
C7 C8 C9 129.21(17)
C8 C9 H9 118.8
C10 C9 C8 122.45(19)
C10 C9 H9 118.8
C9 C10 H10A 120.0
C9 C10 H10B 120.0
H10A C10 H10B 120.0
C12 C11 C7 121.34(17)
C16 C11 C7 120.10(17)
C16 C11 C12 118.53(17)
C11 C12 H12 119.5
C13 C12 C11 121.08(18)
C13 C12 H12 119.5
C12 C13 H13 120.5
C14 C13 C12 118.95(19)
C14 C13 H13 120.5
C13 C14 Br1 119.28(16)
C13 C14 C15 121.59(18)
C15 C14 Br1 119.13(15)
C14 C15 H15 120.5
C14 C15 C16 119.02(19)
C16 C15 H15 120.5
C11 C16 H16 119.6
C15 C16 C11 120.82(18)
C15 C16 H16 119.6
C18 C17 S1 119.90(15)
C18 C17 C22 121.52(18)
C22 C17 S1 118.58(15)
C17 C18 H18 120.5
C19 C18 C17 118.91(18)
C19 C18 H18 120.5
C18 C19 H19 119.4
C18 C19 C20 121.18(18)
C20 C19 H19 119.4
C19 C20 C21 118.47(19)
C19 C20 C23 120.37(18)
C21 C20 C23 121.16(18)
C20 C21 H21 119.3
C22 C21 C20 121.40(18)
C22 C21 H21 119.3
C17 C22 H22 120.8
C21 C22 C17 118.48(18)
C21 C22 H22 120.8
C20 C23 H23A 109.5
C20 C23 H23B 109.5
C20 C23 H23C 109.5
H23A C23 H23B 109.5
H23A C23 H23C 109.5
H23B C23 H23C 109.5

loop_
_geom_bond_atom_site_label_1
_geom_bond_atom_site_label_2
_geom_bond_distance
Br1 C14 1.896(2)
S1 O1 1.4288(14)
S1 O2 1.4305(15)
S1 N1 1.6813(16)
S1 C17 1.761(2)
N1 C1 1.421(2)
N1 C8 1.434(2)
C1 C2 1.400(3)
C1 C6 1.402(2)
C2 H2 0.9500
C2 C3 1.386(3)
C3 H3 0.9500
C3 C4 1.401(3)
C4 H4 0.9500
C4 C5 1.389(3)
C5 H5 0.9500
C5 C6 1.399(3)
C6 C7 1.454(3)
C7 C8 1.367(3)
C7 C11 1.479(3)
C8 C9 1.468(3)
C9 H9 0.9500
C9 C10 1.325(3)
C10 H10A 0.9500
C10 H10B 0.9500
C11 C12 1.405(3)
C11 C16 1.399(3)
C12 H12 0.9500
C12 C13 1.389(3)
C13 H13 0.9500
C13 C14 1.385(3)
C14 C15 1.388(3)
C15 H15 0.9500
C15 C16 1.395(3)
C16 H16 0.9500
C17 C18 1.393(3)
C17 C22 1.393(3)
C18 H18 0.9500
C18 C19 1.389(3)
C19 H19 0.9500
C19 C20 1.398(3)
C20 C21 1.401(3)
C20 C23 1.506(3)
C21 H21 0.9500
C21 C22 1.392(3)
C22 H22 0.9500
C23 H23A 0.9800
C23 H23B 0.9800
C23 H23C 0.9800

loop_
_geom_torsion_atom_site_label_1
_geom_torsion_atom_site_label_2
_geom_torsion_atom_site_label_3
_geom_torsion_atom_site_label_4
_geom_torsion
Br1 C14 C15 C16 177.79(14)
S1 N1 C1 C2 35.1(3)
S1 N1 C1 C6 -147.61(14)
S1 N1 C8 C7 148.04(14)
S1 N1 C8 C9 -34.5(2)
S1 C17 C18 C19 179.03(15)
S1 C17 C22 C21 -178.32(14)
O1 S1 N1 C1 -49.29(16)
O1 S1 N1 C8 169.27(15)
O1 S1 C17 C18 9.03(18)
O1 S1 C17 C22 -170.76(15)
O2 S1 N1 C1 -177.84(14)
O2 S1 N1 C8 40.73(17)
O2 S1 C17 C18 142.00(15)
O2 S1 C17 C22 -37.80(18)
N1 S1 C17 C18 -104.06(16)
N1 S1 C17 C22 76.15(17)
N1 C1 C2 C3 177.86(19)
N1 C1 C6 C5 -177.92(16)
N1 C1 C6 C7 -0.7(2)
N1 C8 C9 C10 135.9(2)
C1 N1 C8 C7 2.5(2)
C1 N1 C8 C9 179.99(17)
C1 C2 C3 C4 -0.1(3)
C1 C6 C7 C8 2.2(2)
C1 C6 C7 C11 -172.96(17)
C2 C1 C6 C5 -0.4(3)
C2 C1 C6 C7 176.87(17)
C2 C3 C4 C5 -1.3(3)
C3 C4 C5 C6 1.8(3)
C4 C5 C6 C1 -1.0(3)
C4 C5 C6 C7 -177.45(19)
C5 C6 C7 C8 179.0(2)
C5 C6 C7 C11 3.8(3)
C6 C1 C2 C3 0.9(3)
C6 C7 C8 N1 -2.9(2)
C6 C7 C8 C9 179.86(19)
C6 C7 C11 C12 126.8(2)
C6 C7 C11 C16 -51.2(3)
C7 C8 C9 C10 -47.2(3)
C7 C11 C12 C13 -179.81(17)
C7 C11 C16 C15 179.13(17)
C8 N1 C1 C2 -178.3(2)
C8 N1 C1 C6 -1.1(2)
C8 C7 C11 C12 -47.5(3)
C8 C7 C11 C16 134.5(2)
C11 C7 C8 N1 172.11(17)
C11 C7 C8 C9 -5.1(3)
C11 C12 C13 C14 1.0(3)
C12 C11 C16 C15 1.1(3)
C12 C13 C14 Br1 -178.47(15)
C12 C13 C14 C15 0.6(3)
C13 C14 C15 C16 -1.3(3)
C14 C15 C16 C11 0.4(3)
C16 C11 C12 C13 -1.8(3)
C17 S1 N1 C1 65.83(15)
C17 S1 N1 C8 -75.61(16)
C17 C18 C19 C20 -0.6(3)
C18 C17 C22 C21 1.9(3)
C18 C19 C20 C21 1.7(3)
C18 C19 C20 C23 -178.32(18)
C19 C20 C21 C22 -0.9(3)
C20 C21 C22 C17 -0.8(3)
C22 C17 C18 C19 -1.2(3)
C23 C20 C21 C22 179.05(18)
